data_7246347
loop_
_publ_author_name
'Bogdan, Marta'
'Siera\'nski, Tomasz'
'\'Swi\;atkowski, Marcin'
'Trz\;esowska-Kruszy\'nska, Agata'

_publ_section_title
;
 On structural factors determining the nature of the fluorescent
 properties of OIHMs based on 8-hydroxyquinoline
;
_journal_issue 13
_journal_name_full CrystEngComm
_journal_page_first 1993
_journal_page_last 2002
_journal_paper_doi 10.1039/D3CE00061C
_journal_volume 25
_journal_year 2023
_chemical_formula_moiety '2(C9 H8 N O), Br4 Co'
_chemical_formula_sum 'C18 H16 Br4 Co N2 O2'
_chemical_formula_weight 670.90
_space_group_crystal_system monoclinic
_space_group_IT_number 13
_space_group_name_Hall '-P 2yac'
_space_group_name_H-M_alt 'P 1 2/n 1'
_atom_sites_solution_hydrogens mixed
_atom_sites_solution_primary dual
_atom_sites_solution_secondary difmap
_audit_creation_method SHELXL-2018/1
_audit_update_record
;
2023-02-17 deposited with the CCDC.	2023-02-24 downloaded from the CCDC.
;
_cell_angle_alpha 90
_cell_angle_beta 90.158(3)
_cell_angle_gamma 90
_cell_formula_units_Z 4
_cell_length_a 17.0128(6)
_cell_length_b 7.1435(2)
_cell_length_c 17.1911(7)
_cell_measurement_reflns_used 19514
_cell_measurement_temperature 100.0(1)
_cell_measurement_theta_max 31.0470
_cell_measurement_theta_min 2.8350
_cell_volume 2089.24(13)
_computing_cell_refinement 'CrysAlisPro 1.171.41.111a (Rigaku OD, 2021)'
_computing_data_collection 'CrysAlisPro 1.171.41.111a (Rigaku OD, 2021)'
_computing_data_reduction 'CrysAlisPro 1.171.41.111a (Rigaku OD, 2021)'
_computing_molecular_graphics
;XP in SHELXTL (Sheldrick, 2008)
 ORTEP-3 W v. 1.062 (Farrugia 2012)
;
_computing_publication_material
;SHELXL-2018/1 (Sheldrick, 2018) and
 PLATON (Spek, 2009)
;
_computing_structure_refinement 'SHELXL-2018/1 (Sheldrick, 2018)'
_computing_structure_solution 'SHELXT (Sheldrick, 2015a)'
_diffrn_ambient_environment N~2~
_diffrn_ambient_temperature 100.0(1)
_diffrn_detector 'CCD plate'
_diffrn_detector_type 'Pilatus 300K'
_diffrn_measured_fraction_theta_full 0.999
_diffrn_measured_fraction_theta_max 0.926
_diffrn_measurement_device 'four-circle diffractometer'
_diffrn_measurement_device_type 'XtaLAB Synergy, Dualflex, Pilatus 300K'
_diffrn_measurement_method '\w scans'
_diffrn_radiation_monochromator mirror
_diffrn_radiation_probe x-ray
_diffrn_radiation_type MoK\a
_diffrn_radiation_wavelength 0.71073
_diffrn_reflns_av_R_equivalents 0.0948
_diffrn_reflns_av_unetI/netI 0.0418
_diffrn_reflns_Laue_measured_fraction_full 0.999
_diffrn_reflns_Laue_measured_fraction_max 0.926
_diffrn_reflns_limit_h_max 25
_diffrn_reflns_limit_h_min -25
_diffrn_reflns_limit_k_max 10
_diffrn_reflns_limit_k_min -10
_diffrn_reflns_limit_l_max 25
_diffrn_reflns_limit_l_min -25
_diffrn_reflns_number 57774
_diffrn_reflns_point_group_measured_fraction_full 0.999
_diffrn_reflns_point_group_measured_fraction_max 0.926
_diffrn_reflns_theta_full 25.242
_diffrn_reflns_theta_max 32.202
_diffrn_reflns_theta_min 2.851
_diffrn_source 'micro-focus sealed X-ray tube'
_diffrn_source_type 'PhotonJet (Mo) X-ray Source'
_exptl_absorpt_coefficient_mu 8.488
_exptl_absorpt_correction_T_max 0.777
_exptl_absorpt_correction_T_min 0.310
_exptl_absorpt_correction_type gaussian
_exptl_absorpt_process_details
;
CrysAlisPro 1.171.41.112a (Rigaku Oxford Diffraction, 2021)
Numerical absorption correction based on gaussian integration over
a multifaceted crystal model
Empirical absorption correction using spherical harmonics,
implemented in SCALE3 ABSPACK scaling algorithm.
;
_exptl_crystal_colour green
_exptl_crystal_density_diffrn 2.133
_exptl_crystal_description stick
_exptl_crystal_F_000 1284
_exptl_crystal_size_max 0.200
_exptl_crystal_size_mid 0.063
_exptl_crystal_size_min 0.035
_refine_diff_density_max 2.652
_refine_diff_density_min -2.208
_refine_diff_density_rms 0.293
_refine_ls_extinction_method none
_refine_ls_goodness_of_fit_ref 1.097
_refine_ls_hydrogen_treatment constr
_refine_ls_matrix_type full
_refine_ls_number_parameters 248
_refine_ls_number_reflns 7751
_refine_ls_number_restraints 0
_refine_ls_restrained_S_all 1.097
_refine_ls_R_factor_all 0.1064
_refine_ls_R_factor_gt 0.0805
_refine_ls_shift/su_max 0.000
_refine_ls_shift/su_mean 0.000
_refine_ls_structure_factor_coef Fsqd
_refine_ls_weighting_details 'w=1/[\s^2^(Fo^2^)+(0.1327P)^2^+19.7453P] where P=(Fo^2^+2Fc^2^)/3'
_refine_ls_weighting_scheme calc
_refine_ls_wR_factor_gt 0.2159
_refine_ls_wR_factor_ref 0.2344
_reflns_Friedel_coverage 0.000
_reflns_number_gt 5904
_reflns_number_total 7751
_reflns_threshold_expression 'I > 2\s(I)'
_cod_data_source_file d3ce00061c2.cif
_cod_data_source_block mz1025
_cod_depositor_comments 'Adding full bibliography for 7246339--7246352.cif.'
_cod_original_sg_symbol_H-M 'P 2/n'
_cod_database_code 7246347
_shelx_shelxl_version_number 2018/1
_shelx_space_group_comment
;
The symmetry employed for this shelxl refinement is uniquely defined
by the following loop, which should always be used as a source of
symmetry information in preference to the above space-group names.
They are only intended as comments.
;

loop_
_space_group_symop_operation_xyz
'x, y, z'
'-x+1/2, y, -z+1/2'
'-x, -y, -z'
'x-1/2, -y, z-1/2'

loop_
_atom_site_label
_atom_site_type_symbol
_atom_site_fract_x
_atom_site_fract_y
_atom_site_fract_z
_atom_site_U_iso_or_equiv
_atom_site_adp_type
_atom_site_occupancy
_atom_site_site_symmetry_order
_atom_site_calc_flag
_atom_site_refinement_flags_posn
_atom_site_refinement_flags_adp
_atom_site_refinement_flags_occupancy
_atom_site_disorder_assembly
_atom_site_disorder_group
Co1 Co 0.250000 0.7478(3) 0.250000 0.0195(3) Uani 1 2 d S T P . .
Br1 Br 0.30141(7) 0.55302(14) 0.14767(7) 0.0243(2) Uani 1 1 d . . . . .
Br2 Br 0.35423(7) 0.94042(15) 0.30172(7) 0.0255(2) Uani 1 1 d . . . . .
Co11 Co 0.750000 0.7062(3) 0.250000 0.0229(4) Uani 1 2 d S T P . .
Br11 Br 0.63786(7) 0.90971(16) 0.26867(7) 0.0269(2) Uani 1 1 d . . . . .
Br12 Br 0.72944(7) 0.50226(15) 0.13923(7) 0.0263(2) Uani 1 1 d . . . . .
O1 O 0.3807(5) 0.7726(12) 0.4761(5) 0.0269(17) Uani 1 1 d . . . . .
H1 H 0.374660 0.816355 0.431159 0.040 Uiso 1 1 calc R U . . .
N1 N 0.4185(6) 0.6464(13) 0.6183(5) 0.0219(17) Uani 1 1 d . . . . .
H1A H 0.368927 0.667328 0.602837 0.026 Uiso 1 1 d R U . . .
C1 C 0.4315(7) 0.5761(17) 0.6884(7) 0.026(2) Uani 1 1 d . . . . .
H1B H 0.388336 0.548050 0.721285 0.032 Uiso 1 1 calc R U . . .
C2 C 0.5083(7) 0.5424(15) 0.7146(7) 0.024(2) Uani 1 1 d . . . . .
H2 H 0.517719 0.490440 0.764674 0.029 Uiso 1 1 calc R U . . .
C3 C 0.5706(7) 0.5872(17) 0.6654(6) 0.025(2) Uani 1 1 d . . . . .
H3 H 0.623057 0.566667 0.682385 0.030 Uiso 1 1 calc R U . . .
C4 C 0.5567(6) 0.6625(15) 0.5909(6) 0.0209(19) Uani 1 1 d . . . . .
C5 C 0.6176(6) 0.7027(16) 0.5380(6) 0.023(2) Uani 1 1 d . . . . .
H5 H 0.670873 0.684250 0.552782 0.027 Uiso 1 1 calc R U . . .
C6 C 0.6001(7) 0.7669(16) 0.4667(7) 0.025(2) Uani 1 1 d . . . . .
H6 H 0.641463 0.793402 0.431335 0.030 Uiso 1 1 calc R U . . .
C7 C 0.5199(7) 0.7966(16) 0.4427(7) 0.025(2) Uani 1 1 d . . . . .
H7 H 0.509177 0.844532 0.392181 0.029 Uiso 1 1 calc R U . . .
C8 C 0.4586(6) 0.7563(14) 0.4920(6) 0.0214(19) Uani 1 1 d . . . . .
C9 C 0.4775(6) 0.6873(14) 0.5690(6) 0.0184(18) Uani 1 1 d . . . . .
O11 O 0.4749(4) 0.7339(11) 0.1176(4) 0.0200(14) Uani 1 1 d . . . . .
H11 H 0.427347 0.705671 0.123086 0.030 Uiso 1 1 calc R U . . .
N11 N 0.6152(5) 0.8866(13) 0.0809(6) 0.0224(17) Uani 1 1 d . . . . .
H11A H 0.601290 0.874580 0.129430 0.027 Uiso 1 1 d R U . . .
C11 C 0.6843(7) 0.9665(17) 0.0669(7) 0.026(2) Uani 1 1 d . . . . .
H11B H 0.715953 1.010699 0.108663 0.031 Uiso 1 1 calc R U . . .
C12 C 0.7100(8) 0.9848(19) -0.0101(7) 0.028(2) Uani 1 1 d . . . . .
H12 H 0.759669 1.039922 -0.020690 0.034 Uiso 1 1 calc R U . . .
C13 C 0.6644(7) 0.9242(15) -0.0692(7) 0.024(2) Uani 1 1 d . . . . .
H13 H 0.682708 0.934914 -0.121199 0.028 Uiso 1 1 calc R U . . .
C14 C 0.5901(6) 0.8455(14) -0.0551(6) 0.0193(18) Uani 1 1 d . . . . .
C15 C 0.5387(7) 0.7877(17) -0.1142(7) 0.025(2) Uani 1 1 d . . . . .
H15 H 0.553492 0.800271 -0.167246 0.030 Uiso 1 1 calc R U . . .
C16 C 0.4662(7) 0.7123(16) -0.0951(7) 0.024(2) Uani 1 1 d . . . . .
H16 H 0.431622 0.674283 -0.135562 0.029 Uiso 1 1 calc R U . . .
C17 C 0.4426(6) 0.6906(14) -0.0172(7) 0.0210(19) Uani 1 1 d . . . . .
H17 H 0.392645 0.638292 -0.005648 0.025 Uiso 1 1 calc R U . . .
C18 C 0.4917(6) 0.7449(14) 0.0420(7) 0.0209(19) Uani 1 1 d . . . . .
C19 C 0.5654(6) 0.8225(14) 0.0229(6) 0.0190(18) Uani 1 1 d . . . . .

loop_
_atom_site_aniso_label
_atom_site_aniso_U_11
_atom_site_aniso_U_22
_atom_site_aniso_U_33
_atom_site_aniso_U_23
_atom_site_aniso_U_13
_atom_site_aniso_U_12
Co1 0.0219(9) 0.0142(7) 0.0224(10) 0.000 0.0029(8) 0.000
Br1 0.0241(6) 0.0207(5) 0.0280(6) -0.0056(4) 0.0083(4) -0.0017(4)
Br2 0.0295(6) 0.0212(5) 0.0260(6) 0.0006(4) -0.0015(4) -0.0062(4)
Co11 0.0247(10) 0.0206(9) 0.0234(10) 0.000 0.0043(8) 0.000
Br11 0.0272(6) 0.0280(5) 0.0254(5) 0.0024(4) 0.0052(4) 0.0056(4)
Br12 0.0254(5) 0.0250(5) 0.0287(6) -0.0042(4) 0.0014(4) -0.0022(4)
O1 0.026(4) 0.023(4) 0.032(4) 0.001(3) 0.004(3) 0.004(3)
N1 0.027(4) 0.016(4) 0.023(4) -0.005(3) 0.010(3) -0.001(3)
C1 0.036(6) 0.026(5) 0.017(5) 0.003(4) 0.006(4) -0.007(4)
C2 0.036(6) 0.018(5) 0.018(5) -0.004(4) -0.001(4) -0.004(4)
C3 0.033(6) 0.022(5) 0.020(5) -0.007(4) -0.001(4) -0.003(4)
C4 0.019(4) 0.015(4) 0.029(5) -0.003(4) 0.002(4) 0.000(3)
C5 0.018(4) 0.022(5) 0.028(5) -0.004(4) 0.000(4) 0.000(4)
C6 0.027(5) 0.023(5) 0.026(5) -0.006(4) 0.005(4) 0.000(4)
C7 0.029(5) 0.020(5) 0.024(5) -0.003(4) 0.004(4) -0.001(4)
C8 0.025(5) 0.015(4) 0.025(5) -0.003(4) -0.001(4) 0.000(4)
C9 0.019(4) 0.014(4) 0.022(5) 0.002(3) 0.002(3) 0.002(3)
O11 0.018(3) 0.018(4) 0.024(4) 0.005(3) 0.006(3) -0.002(3)
N11 0.020(4) 0.018(4) 0.029(4) 0.006(3) 0.004(3) 0.001(3)
C11 0.029(6) 0.026(5) 0.022(5) 0.000(4) 0.003(4) -0.001(4)
C12 0.029(6) 0.027(6) 0.028(6) 0.005(4) 0.006(4) -0.002(4)
C13 0.023(5) 0.017(5) 0.032(6) 0.004(4) 0.006(4) 0.001(4)
C14 0.018(4) 0.019(5) 0.021(4) 0.000(4) 0.005(3) 0.003(3)
C15 0.028(5) 0.026(5) 0.021(5) 0.000(4) 0.008(4) 0.000(4)
C16 0.030(5) 0.019(5) 0.024(5) -0.006(4) 0.000(4) -0.001(4)
C17 0.021(4) 0.011(4) 0.031(5) -0.001(4) 0.001(4) 0.000(3)
C18 0.021(5) 0.013(4) 0.030(5) 0.007(4) 0.005(4) 0.002(3)
C19 0.019(4) 0.010(4) 0.027(5) 0.004(3) 0.004(3) 0.004(3)

loop_
_atom_type_symbol
_atom_type_description
_atom_type_scat_dispersion_real
_atom_type_scat_dispersion_imag
_atom_type_scat_source
C C 0.0033 0.0016 'International Tables Vol C Tables 4.2.6.8 and 6.1.1.4'
H H 0.0000 0.0000 'International Tables Vol C Tables 4.2.6.8 and 6.1.1.4'
Br Br -0.2901 2.4595 'International Tables Vol C Tables 4.2.6.8 and 6.1.1.4'
Co Co 0.3494 0.9721 'International Tables Vol C Tables 4.2.6.8 and 6.1.1.4'
N N 0.0061 0.0033 'International Tables Vol C Tables 4.2.6.8 and 6.1.1.4'
O O 0.0106 0.0060 'International Tables Vol C Tables 4.2.6.8 and 6.1.1.4'

loop_
_geom_angle_atom_site_label_1
_geom_angle_atom_site_label_2
_geom_angle_atom_site_label_3
_geom_angle
_geom_angle_site_symmetry_1
_geom_angle_site_symmetry_3
_geom_angle_publ_flag
Br1 Co1 Br1 109.45(10) . 2 ?
Br1 Co1 Br2 109.30(4) . . ?
Br1 Co1 Br2 109.16(5) 2 . ?
Br1 Co1 Br2 109.16(5) . 2 ?
Br1 Co1 Br2 109.30(4) 2 2 ?
Br2 Co1 Br2 110.45(10) . 2 ?
Br11 Co11 Br11 106.19(11) . 2_655 ?
Br11 Co11 Br12 110.69(4) . . ?
Br11 Co11 Br12 111.66(4) 2_655 . ?
Br11 Co11 Br12 111.66(4) . 2_655 ?
Br11 Co11 Br12 110.69(4) 2_655 2_655 ?
Br12 Co11 Br12 106.04(11) . 2_655 ?
C8 O1 H1 109.5 . . ?
C1 N1 C9 122.1(10) . . ?
C1 N1 H1A 119.3 . . ?
C9 N1 H1A 118.6 . . ?
N1 C1 C2 120.8(10) . . ?
N1 C1 H1B 119.6 . . ?
C2 C1 H1B 119.6 . . ?
C3 C2 C1 118.3(11) . . ?
C3 C2 H2 120.9 . . ?
C1 C2 H2 120.9 . . ?
C2 C3 C4 120.9(11) . . ?
C2 C3 H3 119.5 . . ?
C4 C3 H3 119.5 . . ?
C3 C4 C9 116.7(10) . . ?
C3 C4 C5 122.9(10) . . ?
C9 C4 C5 120.4(10) . . ?
C6 C5 C4 119.8(10) . . ?
C6 C5 H5 120.1 . . ?
C4 C5 H5 120.1 . . ?
C5 C6 C7 121.3(10) . . ?
C5 C6 H6 119.3 . . ?
C7 C6 H6 119.3 . . ?
C8 C7 C6 120.7(10) . . ?
C8 C7 H7 119.6 . . ?
C6 C7 H7 119.6 . . ?
O1 C8 C7 126.8(10) . . ?
O1 C8 C9 115.2(9) . . ?
C7 C8 C9 117.9(10) . . ?
N1 C9 C4 121.2(10) . . ?
N1 C9 C8 119.0(10) . . ?
C4 C9 C8 119.8(9) . . ?
C18 O11 H11 109.5 . . ?
C11 N11 C19 123.4(10) . . ?
C11 N11 H11A 117.2 . . ?
C19 N11 H11A 119.3 . . ?
N11 C11 C12 119.3(11) . . ?
N11 C11 H11B 120.4 . . ?
C12 C11 H11B 120.4 . . ?
C13 C12 C11 120.1(11) . . ?
C13 C12 H12 119.9 . . ?
C11 C12 H12 119.9 . . ?
C12 C13 C14 120.9(11) . . ?
C12 C13 H13 119.5 . . ?
C14 C13 H13 119.5 . . ?
C15 C14 C13 123.5(10) . . ?
C15 C14 C19 117.8(9) . . ?
C13 C14 C19 118.7(10) . . ?
C16 C15 C14 119.7(10) . . ?
C16 C15 H15 120.1 . . ?
C14 C15 H15 120.1 . . ?
C15 C16 C17 121.7(10) . . ?
C15 C16 H16 119.2 . . ?
C17 C16 H16 119.2 . . ?
C18 C17 C16 120.0(10) . . ?
C18 C17 H17 120.0 . . ?
C16 C17 H17 120.0 . . ?
O11 C18 C17 125.1(9) . . ?
O11 C18 C19 116.3(10) . . ?
C17 C18 C19 118.5(10) . . ?
N11 C19 C18 120.3(10) . . ?
N11 C19 C14 117.4(9) . . ?
C18 C19 C14 122.2(10) . . ?

loop_
_geom_bond_atom_site_label_1
_geom_bond_atom_site_label_2
_geom_bond_distance
_geom_bond_site_symmetry_2
_geom_bond_publ_flag
Co1 Br1 2.4092(16) . ?
Co1 Br1 2.4092(16) 2 ?
Co1 Br2 2.4125(17) . ?
Co1 Br2 2.4125(16) 2 ?
Co11 Br11 2.4206(18) . ?
Co11 Br11 2.4206(18) 2_655 ?
Co11 Br12 2.4224(18) . ?
Co11 Br12 2.4224(18) 2_655 ?
O1 C8 1.358(14) . ?
O1 H1 0.8400 . ?
N1 C1 1.323(15) . ?
N1 C9 1.348(13) . ?
N1 H1A 0.8954 . ?
C1 C2 1.402(18) . ?
C1 H1B 0.9500 . ?
C2 C3 1.394(17) . ?
C2 H2 0.9500 . ?
C3 C4 1.409(16) . ?
C3 H3 0.9500 . ?
C4 C9 1.409(14) . ?
C4 C5 1.410(14) . ?
C5 C6 1.341(16) . ?
C5 H5 0.9500 . ?
C6 C7 1.440(16) . ?
C6 H6 0.9500 . ?
C7 C8 1.376(15) . ?
C7 H7 0.9500 . ?
C8 C9 1.448(15) . ?
O11 C18 1.332(13) . ?
O11 H11 0.8400 . ?
N11 C11 1.330(15) . ?
N11 C19 1.384(15) . ?
N11 H11A 0.8717 . ?
C11 C12 1.402(15) . ?
C11 H11B 0.9500 . ?
C12 C13 1.349(18) . ?
C12 H12 0.9500 . ?
C13 C14 1.404(14) . ?
C13 H13 0.9500 . ?
C14 C15 1.402(16) . ?
C14 C19 1.416(14) . ?
C15 C16 1.386(15) . ?
C15 H15 0.9500 . ?
C16 C17 1.408(15) . ?
C16 H16 0.9500 . ?
C17 C18 1.371(16) . ?
C17 H17 0.9500 . ?
C18 C19 1.410(14) . ?

loop_
_geom_torsion_atom_site_label_1
_geom_torsion_atom_site_label_2
_geom_torsion_atom_site_label_3
_geom_torsion_atom_site_label_4
_geom_torsion
_geom_torsion_site_symmetry_1
_geom_torsion_site_symmetry_2
_geom_torsion_site_symmetry_3
_geom_torsion_site_symmetry_4
_geom_torsion_publ_flag
C9 N1 C1 C2 0.6(17) . . . . ?
N1 C1 C2 C3 0.8(17) . . . . ?
C1 C2 C3 C4 -0.7(17) . . . . ?
C2 C3 C4 C9 -0.8(16) . . . . ?
C2 C3 C4 C5 -177.3(11) . . . . ?
C3 C4 C5 C6 177.2(11) . . . . ?
C9 C4 C5 C6 0.8(17) . . . . ?
C4 C5 C6 C7 0.1(17) . . . . ?
C5 C6 C7 C8 -1.2(17) . . . . ?
C6 C7 C8 O1 -178.1(10) . . . . ?
C6 C7 C8 C9 1.3(16) . . . . ?
C1 N1 C9 C4 -2.1(16) . . . . ?
C1 N1 C9 C8 177.3(10) . . . . ?
C3 C4 C9 N1 2.1(15) . . . . ?
C5 C4 C9 N1 178.8(10) . . . . ?
C3 C4 C9 C8 -177.3(10) . . . . ?
C5 C4 C9 C8 -0.7(15) . . . . ?
O1 C8 C9 N1 -0.4(14) . . . . ?
C7 C8 C9 N1 -179.9(10) . . . . ?
O1 C8 C9 C4 179.0(9) . . . . ?
C7 C8 C9 C4 -0.4(15) . . . . ?
C19 N11 C11 C12 -1.4(17) . . . . ?
N11 C11 C12 C13 1.0(19) . . . . ?
C11 C12 C13 C14 1.2(18) . . . . ?
C12 C13 C14 C15 177.1(11) . . . . ?
C12 C13 C14 C19 -2.9(16) . . . . ?
C13 C14 C15 C16 -179.6(11) . . . . ?
C19 C14 C15 C16 0.4(16) . . . . ?
C14 C15 C16 C17 -0.4(17) . . . . ?
C15 C16 C17 C18 0.1(17) . . . . ?
C16 C17 C18 O11 178.8(10) . . . . ?
C16 C17 C18 C19 0.2(15) . . . . ?
C11 N11 C19 C18 -177.9(10) . . . . ?
C11 N11 C19 C14 -0.4(15) . . . . ?
O11 C18 C19 N11 -1.6(14) . . . . ?
C17 C18 C19 N11 177.2(9) . . . . ?
O11 C18 C19 C14 -178.9(9) . . . . ?
C17 C18 C19 C14 -0.2(15) . . . . ?
C15 C14 C19 N11 -177.5(10) . . . . ?
C13 C14 C19 N11 2.5(14) . . . . ?
C15 C14 C19 C18 -0.1(15) . . . . ?
C13 C14 C19 C18 179.9(10) . . . . ?
